data_7125070
loop_
_publ_author_name
'Jost, Maximilian'
'Finger, Lars H.'
'Sundermeyer, J\"org'
'von H\"anisch, Carsten'

_publ_section_title
;
 Simple access to ionic liquids and organic salts containing the
 phosphaethynolate (PCO(-)) and Zintl (Sb11(3-)) anions.
;
_journal_issue 78
_journal_name_full 'Chemical communications (Cambridge, England)'
_journal_page_first 11646
_journal_page_last 11648
_journal_paper_doi 10.1039/c6cc06620h
_journal_volume 52
_journal_year 2016
_chemical_formula_moiety 'C4 H12 P, C O P'
_chemical_formula_sum 'C5 H12 O P2'
_chemical_formula_weight 150.09
_space_group_crystal_system orthorhombic
_space_group_IT_number 62
_space_group_name_Hall '-P 2ac 2n'
_space_group_name_H-M_alt 'P n m a'
_atom_sites_solution_hydrogens geom
_audit_creation_date 2016-01-25
_audit_creation_method
;
Olex2 1.2
(compiled 2015.09.30 svn.r3233 for OlexSys, GUI svn.r5103)
;
_audit_update_record
;
2016-01-27 deposited with the CCDC.
2016-08-22 downloaded from the CCDC.
;
_cell_angle_alpha 90
_cell_angle_beta 90
_cell_angle_gamma 90
_cell_formula_units_Z 4
_cell_length_a 18.159(5)
_cell_length_b 7.4484(19)
_cell_length_c 6.3101(15)
_cell_measurement_reflns_used 468
_cell_measurement_temperature 115.05
_cell_measurement_theta_max 24.797
_cell_measurement_theta_min 3.418
_cell_volume 853.5(4)
_computing_cell_refinement 'SAINT v8.34A (Bruker, 2013)'
_computing_data_collection 'SAINT v8.34A (Bruker, 2013)'
_computing_data_reduction 'SAINT v8.34A (Bruker, 2013)'
_computing_molecular_graphics 'Olex2 (Dolomanov et al., 2009)'
_computing_publication_material 'Olex2 (Dolomanov et al., 2009)'
_computing_structure_refinement 'ShelXL (Sheldrick, 2014)'
_computing_structure_solution 'ShelXS (Sheldrick, 2014)'
_diffrn_ambient_temperature 115.05
_diffrn_detector 'Bruker APEX2 area detector'
_diffrn_detector_area_resol_mean 7.9
_diffrn_detector_type 'CCD area detector'
_diffrn_measured_fraction_theta_full 0.998
_diffrn_measured_fraction_theta_max 0.998
_diffrn_measurement_device 'three-circle diffractometer'
_diffrn_measurement_device_type 'Bruker APEX-II CCD'
_diffrn_measurement_method '\w and \f scans'
_diffrn_radiation_monochromator 'mirror optics'
_diffrn_radiation_probe x-ray
_diffrn_radiation_type MoK\a
_diffrn_radiation_wavelength 0.71073
_diffrn_reflns_av_R_equivalents 0.0596
_diffrn_reflns_av_unetI/netI 0.0746
_diffrn_reflns_Laue_measured_fraction_full 0.998
_diffrn_reflns_Laue_measured_fraction_max 0.998
_diffrn_reflns_limit_h_max 21
_diffrn_reflns_limit_h_min -17
_diffrn_reflns_limit_k_max 5
_diffrn_reflns_limit_k_min -8
_diffrn_reflns_limit_l_max 7
_diffrn_reflns_limit_l_min -5
_diffrn_reflns_number 2200
_diffrn_reflns_point_group_measured_fraction_full 0.998
_diffrn_reflns_point_group_measured_fraction_max 0.998
_diffrn_reflns_theta_full 25.242
_diffrn_reflns_theta_max 25.306
_diffrn_reflns_theta_min 2.243
_diffrn_source 'microfocus sealed X-ray tube'
_diffrn_source_type 'Incoatec I\ms'
_diffrn_standards_number 0
_exptl_absorpt_coefficient_mu 0.430
_exptl_absorpt_correction_T_max 0.7452
_exptl_absorpt_correction_T_min 0.5388
_exptl_absorpt_correction_type multi-scan
_exptl_absorpt_process_details
;
SADABS-2014/2 (Bruker,2014/2) was used for absorption correction.
wR2(int) was 0.0989 before and 0.0460 after correction.
The Ratio of minimum to maximum transmission is 0.7230.
The \l/2 correction factor is Not present.
;
_exptl_crystal_colour colourless
_exptl_crystal_colour_primary colourless
_exptl_crystal_density_diffrn 1.168
_exptl_crystal_description needle
_exptl_crystal_F_000 320
_exptl_crystal_size_max 0.258
_exptl_crystal_size_mid 0.036
_exptl_crystal_size_min 0.022
_refine_diff_density_max 0.440
_refine_diff_density_min -0.334
_refine_diff_density_rms 0.070
_refine_ls_extinction_method none
_refine_ls_goodness_of_fit_ref 1.009
_refine_ls_hydrogen_treatment constr
_refine_ls_matrix_type full
_refine_ls_number_parameters 49
_refine_ls_number_reflns 841
_refine_ls_number_restraints 27
_refine_ls_restrained_S_all 0.995
_refine_ls_R_factor_all 0.0857
_refine_ls_R_factor_gt 0.0460
_refine_ls_shift/su_max 0.000
_refine_ls_shift/su_mean 0.000
_refine_ls_structure_factor_coef Fsqd
_refine_ls_weighting_details 'w=1/[\s^2^(Fo^2^)+(0.0230P)^2^+0.8167P] where P=(Fo^2^+2Fc^2^)/3'
_refine_ls_weighting_scheme calc
_refine_ls_wR_factor_gt 0.0756
_refine_ls_wR_factor_ref 0.0900
_reflns_Friedel_coverage 0.000
_reflns_number_gt 573
_reflns_number_total 841
_reflns_threshold_expression 'I > 2\s(I)'
_cod_data_source_file c6cc06620h2.cif
_cod_data_source_block compound3
_cod_database_code 7125070
_shelxl_version_number 2014-3
_shelx_space_group_comment
;
The symmetry employed for this shelxl refinement is uniquely defined
by the following loop, which should always be used as a source of
symmetry information in preference to the above space-group names.
They are only intended as comments.
;
_shelx_estimated_absorpt_t_max 0.991
_shelx_estimated_absorpt_t_min 0.897
_olex2_refinement_description
;
1. Fixed Uiso
 At 1.5 times of:
  All C(H,H,H) groups
2. Rigid body (RIGU) restrains
 All non-hydrogen atoms
 with sigma for 1-2 distances of 0.004 and sigma for 1-3 distances of 0.004
3. Others
 Fixed Sof: H2A(0.5) H2B(0.5) H2C(0.5) H3A(0.5) H3B(0.5) H3C(0.5)
4.a Idealised Me refined as rotating group:
 C2(H2A,H2B,H2C), C3(H3A,H3B,H3C), C1(H1A,H1B,H1C)
;
_olex2_submission_special_instructions 'No special instructions were received'

loop_
_space_group_symop_operation_xyz
'x, y, z'
'-x+1/2, -y, z+1/2'
'-x, y+1/2, -z'
'x+1/2, -y+1/2, -z+1/2'
'-x, -y, -z'
'x-1/2, y, -z-1/2'
'x, -y-1/2, z'
'-x-1/2, y-1/2, z-1/2'

loop_
_atom_site_label
_atom_site_type_symbol
_atom_site_fract_x
_atom_site_fract_y
_atom_site_fract_z
_atom_site_U_iso_or_equiv
_atom_site_adp_type
_atom_site_occupancy
_atom_site_site_symmetry_order
_atom_site_calc_flag
_atom_site_refinement_flags_posn
_atom_site_refinement_flags_adp
_atom_site_refinement_flags_occupancy
_atom_site_disorder_assembly
_atom_site_disorder_group
P1 P 0.37393(6) 0.7500 0.4950(2) 0.0184(3) Uani 1 2 d S TU P . .
C2 C 0.4561(2) 0.7500 0.6492(7) 0.0270(11) Uani 1 2 d S TU P . .
H2A H 0.4611 0.6344 0.7219 0.040 Uiso 0.5 1 calc GR . . A -1
H2B H 0.4538 0.8468 0.7542 0.040 Uiso 0.5 1 calc GR . . A -1
H2C H 0.4986 0.7689 0.5562 0.040 Uiso 0.5 1 calc GR . . A -1
C3 C 0.2978(2) 0.7500 0.6730(7) 0.0261(12) Uani 1 2 d S TU P . .
H3A H 0.3021 0.8519 0.7705 0.039 Uiso 0.5 1 calc GR . . B -1
H3B H 0.2975 0.6378 0.7542 0.039 Uiso 0.5 1 calc GR . . B -1
H3C H 0.2518 0.7603 0.5924 0.039 Uiso 0.5 1 calc GR . . B -1
C1 C 0.37236(16) 0.5563(4) 0.3300(5) 0.0258(7) Uani 1 1 d . U . . .
H1A H 0.4154 0.5575 0.2363 0.039 Uiso 1 1 calc GR . . . .
H1B H 0.3273 0.5567 0.2446 0.039 Uiso 1 1 calc GR . . . .
H1C H 0.3735 0.4482 0.4184 0.039 Uiso 1 1 calc GR . . . .
O1 O 0.71617(17) 0.7500 0.3320(5) 0.0432(10) Uani 1 2 d S TU P . .
C4 C 0.6567(3) 0.7500 0.2443(7) 0.0268(11) Uani 1 2 d S TU P . .
P2 P 0.57930(7) 0.7500 0.1305(2) 0.0314(4) Uani 1 2 d S TU P . .

loop_
_atom_site_aniso_label
_atom_site_aniso_U_11
_atom_site_aniso_U_22
_atom_site_aniso_U_33
_atom_site_aniso_U_23
_atom_site_aniso_U_13
_atom_site_aniso_U_12
P1 0.0174(6) 0.0186(6) 0.0193(6) 0.000 0.0009(5) 0.000
C2 0.022(2) 0.029(3) 0.030(3) 0.000 -0.002(2) 0.000
C3 0.023(2) 0.029(3) 0.027(3) 0.000 0.003(2) 0.000
C1 0.0268(16) 0.0222(16) 0.0286(17) -0.0019(16) 0.0012(15) 0.0014(16)
O1 0.0282(19) 0.057(3) 0.045(2) 0.000 0.0041(17) 0.000
C4 0.030(2) 0.026(3) 0.024(2) 0.000 0.011(2) 0.000
P2 0.0366(8) 0.0326(8) 0.0251(7) 0.000 0.0005(6) 0.000

loop_
_atom_type_symbol
_atom_type_description
_atom_type_scat_dispersion_real
_atom_type_scat_dispersion_imag
_atom_type_scat_source
C C 0.0033 0.0016 'International Tables Vol C Tables 4.2.6.8 and 6.1.1.4'
H H 0.0000 0.0000 'International Tables Vol C Tables 4.2.6.8 and 6.1.1.4'
O O 0.0106 0.0060 'International Tables Vol C Tables 4.2.6.8 and 6.1.1.4'
P P 0.1023 0.0942 'International Tables Vol C Tables 4.2.6.8 and 6.1.1.4'

loop_
_geom_angle_atom_site_label_1
_geom_angle_atom_site_label_2
_geom_angle_atom_site_label_3
_geom_angle
_geom_angle_site_symmetry_1
C2 P1 C3 107.8(2) .
C1 P1 C2 109.45(13) .
C1 P1 C2 109.45(13) 7_575
C1 P1 C3 110.88(13) 7_575
C1 P1 C3 110.88(13) .
C1 P1 C1 108.3(2) 7_575
O1 C4 P2 179.9(4) .

loop_
_geom_bond_atom_site_label_1
_geom_bond_atom_site_label_2
_geom_bond_distance
_geom_bond_site_symmetry_2
P1 C2 1.781(4) .
P1 C3 1.782(4) .
P1 C1 1.779(3) .
P1 C1 1.779(3) 7_575
O1 C4 1.213(5) .
C4 P2 1.579(5) .
